data_4068563
loop_
_publ_author_name
'Lynam, Jason M.'
'Welby, Christine E.'
'Whitwood, Adrian C.'

_publ_section_title
;
 Exploitation of a Chemically Non-innocent Acetate Ligand in the Synthesis
 and Reactivity of Ruthenium Vinylidene Complexes
;
_journal_issue 5
_journal_name_full Organometallics
_journal_page_first 1320
_journal_paper_doi 10.1021/om800950g
_journal_volume 28
_journal_year 2009
_chemical_formula_moiety 'C40 H36 O4 P2 Ru, C H2 Cl2'
_chemical_formula_sum 'C41 H38 Cl2 O4 P2 Ru'
_chemical_formula_weight 828.62
_chemical_name_systematic
; 
 ? 
;
_space_group_IT_number 14
_symmetry_cell_setting monoclinic
_symmetry_space_group_name_Hall '-P 2ybc'
_symmetry_space_group_name_H-M 'P 1 21/c 1'
_atom_sites_solution_hydrogens geom
_atom_sites_solution_primary direct
_atom_sites_solution_secondary difmap
_audit_creation_method SHELXL-97
_cell_angle_alpha 90.00
_cell_angle_beta 92.971(2)
_cell_angle_gamma 90.00
_cell_formula_units_Z 4
_cell_length_a 16.6515(13)
_cell_length_b 14.8443(11)
_cell_length_c 15.2203(11)
_cell_measurement_reflns_used 6103
_cell_measurement_temperature 110(2)
_cell_measurement_theta_max 28.26
_cell_measurement_theta_min 2.24
_cell_volume 3757.1(5)
_computing_cell_refinement 'Bruker SMART'
_computing_data_collection 'Bruker SMART'
_computing_data_reduction 'Bruker SAINT'
_computing_molecular_graphics 'Bruker SHELXTL'
_computing_publication_material 'Bruker SHELXTL'
_computing_structure_refinement 'SHELXL-97 (Sheldrick, 1997)'
_computing_structure_solution 'SHELXS-97 (Sheldrick, 1997)'
_diffrn_ambient_temperature 110(2)
_diffrn_measured_fraction_theta_full 0.998
_diffrn_measured_fraction_theta_max 0.998
_diffrn_measurement_device_type 'CCD area detector'
_diffrn_measurement_method 'phi and omega scans'
_diffrn_radiation_monochromator graphite
_diffrn_radiation_source 'fine-focus sealed tube'
_diffrn_radiation_type MoK\a
_diffrn_radiation_wavelength 0.71073
_diffrn_reflns_av_R_equivalents 0.0344
_diffrn_reflns_av_sigmaI/netI 0.0319
_diffrn_reflns_limit_h_max 22
_diffrn_reflns_limit_h_min -22
_diffrn_reflns_limit_k_max 19
_diffrn_reflns_limit_k_min -19
_diffrn_reflns_limit_l_max 20
_diffrn_reflns_limit_l_min -20
_diffrn_reflns_number 38216
_diffrn_reflns_theta_full 28.30
_diffrn_reflns_theta_max 28.30
_diffrn_reflns_theta_min 1.22
_exptl_absorpt_coefficient_mu 0.686
_exptl_absorpt_correction_T_max 0.970
_exptl_absorpt_correction_T_min 0.711
_exptl_absorpt_correction_type multi-scan
_exptl_absorpt_process_details 'SADABS v2.03; (Sheldrick)'
_exptl_crystal_colour yellow
_exptl_crystal_density_diffrn 1.465
_exptl_crystal_density_method 'not measured'
_exptl_crystal_description plate
_exptl_crystal_F_000 1696
_exptl_crystal_size_max 0.16
_exptl_crystal_size_mid 0.12
_exptl_crystal_size_min 0.05
_refine_diff_density_max 0.954
_refine_diff_density_min -0.468
_refine_diff_density_rms 0.082
_refine_ls_extinction_method none
_refine_ls_goodness_of_fit_ref 1.069
_refine_ls_hydrogen_treatment constr
_refine_ls_matrix_type full
_refine_ls_number_parameters 453
_refine_ls_number_reflns 9325
_refine_ls_number_restraints 0
_refine_ls_restrained_S_all 1.069
_refine_ls_R_factor_all 0.0427
_refine_ls_R_factor_gt 0.0354
_refine_ls_shift/su_max 0.003
_refine_ls_shift/su_mean 0.000
_refine_ls_structure_factor_coef Fsqd
_refine_ls_weighting_details 'calc w=1/[\s^2^(Fo^2^)+(0.0354P)^2^+3.3648P] where P=(Fo^2^+2Fc^2^)/3'
_refine_ls_weighting_scheme calc
_refine_ls_wR_factor_gt 0.0779
_refine_ls_wR_factor_ref 0.0810
_reflns_number_gt 8209
_reflns_number_total 9325
_reflns_threshold_expression >2sigma(I)
_cod_data_source_file om800950g_si_001.cif
_cod_data_source_block Compound1
_cod_depositor_comments
;
The following automatic conversions were performed:

'_symmetry_cell_setting' value 'Monoclinic' changed to 'monoclinic'
according to /home/saulius/struct/CIF-dictionaries/cif_core.dic
dictionary named 'cif_core.dic' version 2.4.2 from 2011-04-26.

Automatic conversion script
Id: cif_fix_values 1715 2011-07-08 13:25:40Z adriana 
;
_cod_original_sg_symbol_H-M P2(1)/c
_cod_database_code 4068563

loop_
_symmetry_equiv_pos_as_xyz
'x, y, z'
'-x, y+1/2, -z+1/2'
'-x, -y, -z'
'x, -y-1/2, z-1/2'

loop_
_atom_site_label
_atom_site_type_symbol
_atom_site_fract_x
_atom_site_fract_y
_atom_site_fract_z
_atom_site_U_iso_or_equiv
_atom_site_adp_type
_atom_site_occupancy
_atom_site_symmetry_multiplicity
_atom_site_calc_flag
_atom_site_refinement_flags
C1 C 0.58771(13) 0.63070(14) 0.27377(14) 0.0171(4) Uani 1 1 d .
C2 C 0.50435(15) 0.6650(2) 0.25484(18) 0.0341(6) Uani 1 1 d .
H2A H 0.4869 0.6987 0.3058 0.051 Uiso 1 1 calc R
H2B H 0.4679 0.6141 0.2430 0.051 Uiso 1 1 calc R
H2C H 0.5035 0.7047 0.2033 0.051 Uiso 1 1 calc R
C3 C 0.84121(13) 0.66456(14) 0.31056(14) 0.0176(4) Uani 1 1 d .
C4 C 0.91099(14) 0.72652(17) 0.29890(18) 0.0296(5) Uani 1 1 d .
H4A H 0.9084 0.7770 0.3402 0.044 Uiso 1 1 calc R
H4B H 0.9087 0.7496 0.2385 0.044 Uiso 1 1 calc R
H4C H 0.9614 0.6935 0.3104 0.044 Uiso 1 1 calc R
C5 C 0.73036(12) 0.47567(15) 0.10506(13) 0.0158(4) Uani 1 1 d .
C6 C 0.73948(13) 0.56540(15) 0.07942(14) 0.0200(4) Uani 1 1 d .
H6 H 0.7253 0.6126 0.1178 0.024 Uiso 1 1 calc R
C7 C 0.76920(14) 0.58612(17) -0.00196(15) 0.0244(5) Uani 1 1 d .
H7 H 0.7749 0.6473 -0.0190 0.029 Uiso 1 1 calc R
C8 C 0.79045(15) 0.51800(18) -0.05793(15) 0.0276(5) Uani 1 1 d .
H8 H 0.8110 0.5323 -0.1133 0.033 Uiso 1 1 calc R
C9 C 0.78190(15) 0.42892(18) -0.03358(15) 0.0279(5) Uani 1 1 d .
H9 H 0.7967 0.3822 -0.0722 0.033 Uiso 1 1 calc R
C10 C 0.75156(14) 0.40754(16) 0.04750(14) 0.0220(5) Uani 1 1 d .
H10 H 0.7453 0.3462 0.0637 0.026 Uiso 1 1 calc R
C11 C 0.58489(12) 0.42682(13) 0.19091(14) 0.0153(4) Uani 1 1 d .
C12 C 0.54774(14) 0.43061(15) 0.10629(15) 0.0216(5) Uani 1 1 d .
H12 H 0.5792 0.4408 0.0569 0.026 Uiso 1 1 calc R
C13 C 0.46464(14) 0.41949(17) 0.09425(17) 0.0277(5) Uani 1 1 d .
H13 H 0.4398 0.4218 0.0367 0.033 Uiso 1 1 calc R
C14 C 0.41848(14) 0.40518(18) 0.16570(18) 0.0302(6) Uani 1 1 d .
H14 H 0.3619 0.3979 0.1573 0.036 Uiso 1 1 calc R
C15 C 0.45469(14) 0.40137(17) 0.24982(17) 0.0270(5) Uani 1 1 d .
H15 H 0.4229 0.3913 0.2989 0.032 Uiso 1 1 calc R
C16 C 0.53735(13) 0.41224(15) 0.26248(15) 0.0201(4) Uani 1 1 d .
H16 H 0.5617 0.4097 0.3203 0.024 Uiso 1 1 calc R
C17 C 0.73600(12) 0.33522(14) 0.22831(13) 0.0145(4) Uani 1 1 d .
C18 C 0.69354(13) 0.25542(15) 0.21342(14) 0.0196(4) Uani 1 1 d .
H18 H 0.6381 0.2577 0.1954 0.023 Uiso 1 1 calc R
C19 C 0.73138(15) 0.17263(15) 0.22460(15) 0.0231(5) Uani 1 1 d .
H19 H 0.7018 0.1185 0.2146 0.028 Uiso 1 1 calc R
C20 C 0.81264(15) 0.16899(16) 0.25052(14) 0.0239(5) Uani 1 1 d .
H20 H 0.8385 0.1124 0.2588 0.029 Uiso 1 1 calc R
C21 C 0.85588(14) 0.24804(16) 0.26423(14) 0.0214(5) Uani 1 1 d .
H21 H 0.9114 0.2454 0.2817 0.026 Uiso 1 1 calc R
C22 C 0.81844(12) 0.33077(15) 0.25258(13) 0.0165(4) Uani 1 1 d .
H22 H 0.8486 0.3847 0.2610 0.020 Uiso 1 1 calc R
C23 C 0.67550(12) 0.39844(14) 0.45821(13) 0.0137(4) Uani 1 1 d .
C24 C 0.60782(13) 0.42876(15) 0.49989(14) 0.0189(4) Uani 1 1 d .
H24 H 0.6058 0.4893 0.5200 0.023 Uiso 1 1 calc R
C25 C 0.54322(13) 0.37155(16) 0.51236(15) 0.0226(5) Uani 1 1 d .
H25 H 0.4972 0.3932 0.5401 0.027 Uiso 1 1 calc R
C26 C 0.54625(14) 0.28260(16) 0.48410(15) 0.0244(5) Uani 1 1 d .
H26 H 0.5022 0.2434 0.4925 0.029 Uiso 1 1 calc R
C27 C 0.61335(14) 0.25126(15) 0.44380(15) 0.0209(4) Uani 1 1 d .
H27 H 0.6155 0.1904 0.4249 0.025 Uiso 1 1 calc R
C28 C 0.67776(13) 0.30870(14) 0.43086(13) 0.0164(4) Uani 1 1 d .
H28 H 0.7237 0.2867 0.4032 0.020 Uiso 1 1 calc R
C29 C 0.84814(12) 0.41628(14) 0.45347(13) 0.0142(4) Uani 1 1 d .
C30 C 0.85501(13) 0.34297(14) 0.51121(14) 0.0180(4) Uani 1 1 d .
H30 H 0.8090 0.3223 0.5397 0.022 Uiso 1 1 calc R
C31 C 0.92883(14) 0.30013(16) 0.52726(15) 0.0225(5) Uani 1 1 d .
H31 H 0.9329 0.2501 0.5661 0.027 Uiso 1 1 calc R
C32 C 0.99632(14) 0.33064(16) 0.48651(16) 0.0244(5) Uani 1 1 d .
H32 H 1.0467 0.3016 0.4977 0.029 Uiso 1 1 calc R
C33 C 0.99029(13) 0.40333(16) 0.42956(15) 0.0226(5) Uani 1 1 d .
H33 H 1.0366 0.4242 0.4018 0.027 Uiso 1 1 calc R
C34 C 0.91665(13) 0.44594(15) 0.41293(14) 0.0178(4) Uani 1 1 d .
H34 H 0.9130 0.4957 0.3736 0.021 Uiso 1 1 calc R
C35 C 0.75379(12) 0.55491(14) 0.52774(13) 0.0148(4) Uani 1 1 d .
C36 C 0.79693(13) 0.53586(15) 0.60656(14) 0.0175(4) Uani 1 1 d .
H36 H 0.8309 0.4845 0.6106 0.021 Uiso 1 1 calc R
C37 C 0.79045(14) 0.59170(16) 0.67932(14) 0.0217(5) Uani 1 1 d .
H37 H 0.8204 0.5782 0.7326 0.026 Uiso 1 1 calc R
C38 C 0.74091(13) 0.66660(15) 0.67496(15) 0.0211(4) Uani 1 1 d .
H38 H 0.7363 0.7042 0.7250 0.025 Uiso 1 1 calc R
C39 C 0.69792(13) 0.68619(14) 0.59647(14) 0.0187(4) Uani 1 1 d .
H39 H 0.6638 0.7375 0.5928 0.022 Uiso 1 1 calc R
C40 C 0.70461(13) 0.63116(14) 0.52355(14) 0.0181(4) Uani 1 1 d .
H40 H 0.6754 0.6455 0.4701 0.022 Uiso 1 1 calc R
C42 C 0.94708(14) 0.51618(16) 0.12027(16) 0.0246(5) Uani 1 1 d .
H42A H 0.8989 0.5346 0.1512 0.029 Uiso 1 1 calc R
H42B H 0.9292 0.4774 0.0701 0.029 Uiso 1 1 calc R
Cl1 Cl 0.99527(4) 0.61274(4) 0.08064(5) 0.03599(15) Uani 1 1 d .
Cl2 Cl 1.01205(4) 0.45458(6) 0.19283(6) 0.0492(2) Uani 1 1 d .
O1 O 0.60226(9) 0.57921(10) 0.33972(9) 0.0160(3) Uani 1 1 d .
O2 O 0.64461(9) 0.64931(10) 0.22456(10) 0.0183(3) Uani 1 1 d .
O3 O 0.78400(9) 0.68499(10) 0.35785(10) 0.0193(3) Uani 1 1 d .
O4 O 0.83915(9) 0.58893(10) 0.27049(10) 0.0175(3) Uani 1 1 d .
P1 P 0.69241(3) 0.44749(3) 0.21388(3) 0.01248(10) Uani 1 1 d .
P2 P 0.75454(3) 0.47890(3) 0.43193(3) 0.01166(10) Uani 1 1 d .
Ru1 Ru 0.722644(9) 0.558962(10) 0.309828(10) 0.01116(5) Uani 1 1 d .

loop_
_atom_site_aniso_label
_atom_site_aniso_U_11
_atom_site_aniso_U_22
_atom_site_aniso_U_33
_atom_site_aniso_U_23
_atom_site_aniso_U_13
_atom_site_aniso_U_12
C1 0.0172(10) 0.0155(10) 0.0187(10) 0.0020(8) 0.0021(8) 0.0038(8)
C2 0.0214(12) 0.0426(15) 0.0386(14) 0.0153(12) 0.0057(10) 0.0146(11)
C3 0.0170(10) 0.0178(10) 0.0173(10) 0.0058(8) -0.0042(8) -0.0030(8)
C4 0.0226(12) 0.0292(13) 0.0362(14) 0.0099(11) -0.0044(10) -0.0114(10)
C5 0.0115(9) 0.0226(10) 0.0132(9) 0.0009(8) -0.0004(7) -0.0013(8)
C6 0.0196(10) 0.0228(11) 0.0177(10) 0.0024(8) 0.0029(8) 0.0032(9)
C7 0.0249(12) 0.0281(12) 0.0205(11) 0.0081(9) 0.0037(9) -0.0010(10)
C8 0.0277(12) 0.0408(15) 0.0146(10) 0.0046(10) 0.0047(9) -0.0017(11)
C9 0.0322(13) 0.0354(14) 0.0165(11) -0.0060(10) 0.0069(9) -0.0007(11)
C10 0.0245(11) 0.0247(11) 0.0169(10) -0.0026(9) 0.0030(9) -0.0035(9)
C11 0.0127(9) 0.0131(10) 0.0198(10) -0.0002(8) -0.0007(8) -0.0006(7)
C12 0.0192(11) 0.0244(12) 0.0208(11) 0.0006(9) -0.0028(8) 0.0006(9)
C13 0.0217(12) 0.0324(13) 0.0277(12) 0.0014(10) -0.0102(10) -0.0011(10)
C14 0.0129(10) 0.0356(14) 0.0417(15) 0.0037(11) -0.0038(10) -0.0035(10)
C15 0.0165(11) 0.0336(13) 0.0312(13) 0.0072(10) 0.0036(9) -0.0038(10)
C16 0.0190(10) 0.0208(11) 0.0205(10) 0.0037(8) 0.0009(8) -0.0016(8)
C17 0.0159(10) 0.0158(10) 0.0119(9) 0.0002(7) 0.0028(7) 0.0011(8)
C18 0.0182(10) 0.0207(11) 0.0199(10) -0.0011(8) 0.0020(8) -0.0022(8)
C19 0.0313(12) 0.0142(10) 0.0239(11) -0.0007(8) 0.0031(9) -0.0020(9)
C20 0.0341(13) 0.0201(11) 0.0180(10) -0.0001(8) 0.0053(9) 0.0090(10)
C21 0.0197(11) 0.0281(12) 0.0164(10) -0.0019(9) 0.0012(8) 0.0071(9)
C22 0.0171(10) 0.0193(10) 0.0134(9) -0.0018(8) 0.0025(8) -0.0001(8)
C23 0.0135(9) 0.0164(10) 0.0110(9) 0.0033(7) -0.0008(7) -0.0006(8)
C24 0.0194(10) 0.0206(11) 0.0168(10) 0.0033(8) 0.0017(8) 0.0022(8)
C25 0.0161(10) 0.0289(12) 0.0230(11) 0.0073(9) 0.0038(8) 0.0013(9)
C26 0.0202(11) 0.0253(12) 0.0277(12) 0.0097(9) 0.0009(9) -0.0063(9)
C27 0.0232(11) 0.0165(10) 0.0224(11) 0.0029(8) -0.0030(9) -0.0033(9)
C28 0.0173(10) 0.0180(10) 0.0137(9) 0.0028(8) -0.0011(8) 0.0014(8)
C29 0.0129(9) 0.0156(9) 0.0138(9) -0.0029(7) -0.0013(7) 0.0025(7)
C30 0.0180(10) 0.0189(10) 0.0171(10) -0.0005(8) -0.0002(8) 0.0008(8)
C31 0.0240(11) 0.0214(11) 0.0215(11) 0.0010(9) -0.0036(9) 0.0045(9)
C32 0.0183(11) 0.0273(12) 0.0271(12) -0.0050(10) -0.0052(9) 0.0088(9)
C33 0.0135(10) 0.0287(12) 0.0256(11) -0.0037(9) 0.0002(9) 0.0008(9)
C34 0.0168(10) 0.0179(10) 0.0183(10) -0.0018(8) -0.0014(8) -0.0003(8)
C35 0.0164(9) 0.0147(9) 0.0135(9) -0.0018(7) 0.0033(7) -0.0026(8)
C36 0.0183(10) 0.0175(10) 0.0167(10) -0.0014(8) 0.0012(8) 0.0005(8)
C37 0.0226(11) 0.0284(12) 0.0141(10) -0.0035(9) -0.0006(8) -0.0017(9)
C38 0.0206(11) 0.0233(11) 0.0196(10) -0.0089(9) 0.0044(8) -0.0050(9)
C39 0.0202(10) 0.0138(10) 0.0225(10) -0.0043(8) 0.0048(8) 0.0005(8)
C40 0.0189(10) 0.0184(10) 0.0170(10) -0.0018(8) 0.0010(8) 0.0008(8)
C42 0.0213(11) 0.0254(12) 0.0272(12) 0.0031(9) 0.0023(9) -0.0010(9)
Cl1 0.0394(4) 0.0299(3) 0.0391(4) 0.0051(3) 0.0071(3) -0.0066(3)
Cl2 0.0303(4) 0.0596(5) 0.0588(5) 0.0316(4) 0.0111(3) 0.0169(3)
O1 0.0145(7) 0.0163(7) 0.0174(7) 0.0014(6) 0.0026(6) 0.0029(6)
O2 0.0200(7) 0.0178(7) 0.0174(7) 0.0055(6) 0.0031(6) 0.0027(6)
O3 0.0230(8) 0.0161(7) 0.0188(7) 0.0000(6) 0.0003(6) -0.0028(6)
O4 0.0149(7) 0.0195(7) 0.0184(7) 0.0025(6) 0.0023(6) -0.0023(6)
P1 0.0123(2) 0.0131(2) 0.0122(2) 0.00041(18) 0.00150(18) -0.00050(19)
P2 0.0118(2) 0.0122(2) 0.0111(2) -0.00054(18) 0.00119(18) 0.00103(19)
Ru1 0.01134(8) 0.01093(8) 0.01133(8) 0.00072(6) 0.00158(5) 0.00016(6)

loop_
_atom_type_symbol
_atom_type_description
_atom_type_scat_dispersion_real
_atom_type_scat_dispersion_imag
_atom_type_scat_source
C C 0.0033 0.0016 'International Tables Vol C Tables 4.2.6.8 and 6.1.1.4'
H H 0.0000 0.0000 'International Tables Vol C Tables 4.2.6.8 and 6.1.1.4'
O O 0.0106 0.0060 'International Tables Vol C Tables 4.2.6.8 and 6.1.1.4'
P P 0.1023 0.0942 'International Tables Vol C Tables 4.2.6.8 and 6.1.1.4'
Ru Ru -1.2594 0.8363 'International Tables Vol C Tables 4.2.6.8 and 6.1.1.4'
Cl Cl 0.1484 0.1585 'International Tables Vol C Tables 4.2.6.8 and 6.1.1.4'

loop_
_geom_angle_atom_site_label_1
_geom_angle_atom_site_label_2
_geom_angle_atom_site_label_3
_geom_angle
O2 C1 O1 118.57(19)
O2 C1 C2 121.8(2)
O1 C1 C2 119.57(19)
O2 C1 Ru1 62.35(11)
O1 C1 Ru1 56.25(10)
C2 C1 Ru1 174.62(17)
C1 C2 H2A 109.5
C1 C2 H2B 109.5
H2A C2 H2B 109.5
C1 C2 H2C 109.5
H2A C2 H2C 109.5
H2B C2 H2C 109.5
O3 C3 O4 118.80(19)
O3 C3 C4 122.2(2)
O4 C3 C4 119.0(2)
O3 C3 Ru1 62.43(11)
O4 C3 Ru1 56.60(10)
C4 C3 Ru1 172.95(16)
C3 C4 H4A 109.5
C3 C4 H4B 109.5
H4A C4 H4B 109.5
C3 C4 H4C 109.5
H4A C4 H4C 109.5
H4B C4 H4C 109.5
C10 C5 C6 118.72(19)
C10 C5 P1 120.48(17)
C6 C5 P1 120.80(16)
C7 C6 C5 120.5(2)
C7 C6 H6 119.7
C5 C6 H6 119.7
C8 C7 C6 120.1(2)
C8 C7 H7 119.9
C6 C7 H7 119.9
C7 C8 C9 120.1(2)
C7 C8 H8 119.9
C9 C8 H8 119.9
C8 C9 C10 120.1(2)
C8 C9 H9 119.9
C10 C9 H9 119.9
C9 C10 C5 120.4(2)
C9 C10 H10 119.8
C5 C10 H10 119.8
C16 C11 C12 118.8(2)
C16 C11 P1 117.71(16)
C12 C11 P1 123.32(16)
C13 C12 C11 120.2(2)
C13 C12 H12 119.9
C11 C12 H12 119.9
C14 C13 C12 120.2(2)
C14 C13 H13 119.9
C12 C13 H13 119.9
C13 C14 C15 120.0(2)
C13 C14 H14 120.0
C15 C14 H14 120.0
C14 C15 C16 120.2(2)
C14 C15 H15 119.9
C16 C15 H15 119.9
C15 C16 C11 120.5(2)
C15 C16 H16 119.8
C11 C16 H16 119.8
C18 C17 C22 118.95(19)
C18 C17 P1 124.17(16)
C22 C17 P1 116.83(15)
C19 C18 C17 120.7(2)
C19 C18 H18 119.7
C17 C18 H18 119.7
C18 C19 C20 119.9(2)
C18 C19 H19 120.1
C20 C19 H19 120.1
C21 C20 C19 120.0(2)
C21 C20 H20 120.0
C19 C20 H20 120.0
C22 C21 C20 120.3(2)
C22 C21 H21 119.9
C20 C21 H21 119.9
C21 C22 C17 120.2(2)
C21 C22 H22 119.9
C17 C22 H22 119.9
C24 C23 C28 118.53(19)
C24 C23 P2 119.60(16)
C28 C23 P2 121.64(16)
C25 C24 C23 120.9(2)
C25 C24 H24 119.6
C23 C24 H24 119.6
C26 C25 C24 119.8(2)
C26 C25 H25 120.1
C24 C25 H25 120.1
C27 C26 C25 120.0(2)
C27 C26 H26 120.0
C25 C26 H26 120.0
C26 C27 C28 120.2(2)
C26 C27 H27 119.9
C28 C27 H27 119.9
C27 C28 C23 120.6(2)
C27 C28 H28 119.7
C23 C28 H28 119.7
C34 C29 C30 118.73(19)
C34 C29 P2 117.94(16)
C30 C29 P2 123.27(16)
C31 C30 C29 120.5(2)
C31 C30 H30 119.8
C29 C30 H30 119.8
C32 C31 C30 120.0(2)
C32 C31 H31 120.0
C30 C31 H31 120.0
C33 C32 C31 120.0(2)
C33 C32 H32 120.0
C31 C32 H32 120.0
C32 C33 C34 120.2(2)
C32 C33 H33 119.9
C34 C33 H33 119.9
C33 C34 C29 120.6(2)
C33 C34 H34 119.7
C29 C34 H34 119.7
C36 C35 C40 118.56(19)
C36 C35 P2 122.12(16)
C40 C35 P2 119.19(16)
C37 C36 C35 120.4(2)
C37 C36 H36 119.8
C35 C36 H36 119.8
C38 C37 C36 120.7(2)
C38 C37 H37 119.6
C36 C37 H37 119.6
C37 C38 C39 119.2(2)
C37 C38 H38 120.4
C39 C38 H38 120.4
C40 C39 C38 120.3(2)
C40 C39 H39 119.8
C38 C39 H39 119.8
C39 C40 C35 120.8(2)
C39 C40 H40 119.6
C35 C40 H40 119.6
Cl2 C42 Cl1 111.15(13)
Cl2 C42 H42A 109.4
Cl1 C42 H42A 109.4
Cl2 C42 H42B 109.4
Cl1 C42 H42B 109.4
H42A C42 H42B 108.0
C1 O1 Ru1 93.43(12)
C1 O2 Ru1 87.48(12)
C3 O3 Ru1 87.60(12)
C3 O4 Ru1 93.00(12)
C17 P1 C11 104.38(9)
C17 P1 C5 99.31(9)
C11 P1 C5 104.04(9)
C17 P1 Ru1 121.31(7)
C11 P1 Ru1 115.55(7)
C5 P1 Ru1 109.86(7)
C29 P2 C23 104.12(9)
C29 P2 C35 102.10(9)
C23 P2 C35 101.03(9)
C29 P2 Ru1 125.43(7)
C23 P2 Ru1 112.51(6)
C35 P2 Ru1 108.63(7)
O1 Ru1 O4 159.15(6)
O1 Ru1 O2 60.48(5)
O4 Ru1 O2 102.97(6)
O1 Ru1 O3 103.56(6)
O4 Ru1 O3 60.30(6)
O2 Ru1 O3 85.97(6)
O1 Ru1 P2 94.81(4)
O4 Ru1 P2 99.50(4)
O2 Ru1 P2 154.58(4)
O3 Ru1 P2 95.04(4)
O1 Ru1 P1 93.55(4)
O4 Ru1 P1 98.59(4)
O2 Ru1 P1 87.74(4)
O3 Ru1 P1 155.75(4)
P2 Ru1 P1 100.57(2)
O1 Ru1 C3 131.78(6)
O4 Ru1 C3 30.40(6)
O2 Ru1 C3 93.50(6)
O3 Ru1 C3 29.97(6)
P2 Ru1 C3 100.01(5)
P1 Ru1 C3 127.59(5)
O1 Ru1 C1 30.32(6)
O4 Ru1 C1 132.24(6)
O2 Ru1 C1 30.17(6)
O3 Ru1 C1 96.01(6)
P2 Ru1 C1 124.99(5)
P1 Ru1 C1 90.14(5)
C3 Ru1 C1 115.30(7)

loop_
_geom_bond_atom_site_label_1
_geom_bond_atom_site_label_2
_geom_bond_distance
C1 O2 1.268(3)
C1 O1 1.275(2)
C1 C2 1.492(3)
C1 Ru1 2.521(2)
C2 H2A 0.9800
C2 H2B 0.9800
C2 H2C 0.9800
C3 O3 1.260(3)
C3 O4 1.277(3)
C3 C4 1.500(3)
C3 Ru1 2.521(2)
C4 H4A 0.9800
C4 H4B 0.9800
C4 H4C 0.9800
C5 C10 1.395(3)
C5 C6 1.398(3)
C5 P1 1.851(2)
C6 C7 1.392(3)
C6 H6 0.9500
C7 C8 1.380(4)
C7 H7 0.9500
C8 C9 1.383(4)
C8 H8 0.9500
C9 C10 1.394(3)
C9 H9 0.9500
C10 H10 0.9500
C11 C16 1.396(3)
C11 C12 1.401(3)
C11 P1 1.832(2)
C12 C13 1.396(3)
C12 H12 0.9500
C13 C14 1.380(4)
C13 H13 0.9500
C14 C15 1.388(4)
C14 H14 0.9500
C15 C16 1.389(3)
C15 H15 0.9500
C16 H16 0.9500
C17 C18 1.392(3)
C17 C22 1.405(3)
C17 P1 1.826(2)
C18 C19 1.387(3)
C18 H18 0.9500
C19 C20 1.391(3)
C19 H19 0.9500
C20 C21 1.387(3)
C20 H20 0.9500
C21 C22 1.385(3)
C21 H21 0.9500
C22 H22 0.9500
C23 C24 1.396(3)
C23 C28 1.397(3)
C23 P2 1.837(2)
C24 C25 1.391(3)
C24 H24 0.9500
C25 C26 1.390(3)
C25 H25 0.9500
C26 C27 1.383(3)
C26 H26 0.9500
C27 C28 1.392(3)
C27 H27 0.9500
C28 H28 0.9500
C29 C34 1.396(3)
C29 C30 1.400(3)
C29 P2 1.830(2)
C30 C31 1.394(3)
C30 H30 0.9500
C31 C32 1.387(3)
C31 H31 0.9500
C32 C33 1.384(3)
C32 H32 0.9500
C33 C34 1.391(3)
C33 H33 0.9500
C34 H34 0.9500
C35 C36 1.395(3)
C35 C40 1.397(3)
C35 P2 1.844(2)
C36 C37 1.392(3)
C36 H36 0.9500
C37 C38 1.384(3)
C37 H37 0.9500
C38 C39 1.391(3)
C38 H38 0.9500
C39 C40 1.387(3)
C39 H39 0.9500
C40 H40 0.9500
C42 Cl2 1.761(2)
C42 Cl1 1.764(2)
C42 H42A 0.9900
C42 H42B 0.9900
O1 Ru1 2.1000(14)
O2 Ru1 2.2353(15)
O3 Ru1 2.2362(15)
O4 Ru1 2.1072(14)
P1 Ru1 2.2467(5)
P2 Ru1 2.2463(5)

loop_
_geom_torsion_atom_site_label_1
_geom_torsion_atom_site_label_2
_geom_torsion_atom_site_label_3
_geom_torsion_atom_site_label_4
_geom_torsion
C10 C5 C6 C7 0.0(3)
P1 C5 C6 C7 179.01(17)
C5 C6 C7 C8 -0.4(3)
C6 C7 C8 C9 0.3(4)
C7 C8 C9 C10 0.2(4)
C8 C9 C10 C5 -0.6(4)
C6 C5 C10 C9 0.6(3)
P1 C5 C10 C9 -178.50(18)
C16 C11 C12 C13 -0.3(3)
P1 C11 C12 C13 -176.10(18)
C11 C12 C13 C14 0.4(4)
C12 C13 C14 C15 -0.3(4)
C13 C14 C15 C16 0.2(4)
C14 C15 C16 C11 -0.2(4)
C12 C11 C16 C15 0.2(3)
P1 C11 C16 C15 176.26(18)
C22 C17 C18 C19 1.7(3)
P1 C17 C18 C19 179.00(17)
C17 C18 C19 C20 -0.3(3)
C18 C19 C20 C21 -0.7(3)
C19 C20 C21 C22 0.3(3)
C20 C21 C22 C17 1.1(3)
C18 C17 C22 C21 -2.1(3)
P1 C17 C22 C21 -179.61(16)
C28 C23 C24 C25 -1.3(3)
P2 C23 C24 C25 173.22(16)
C23 C24 C25 C26 0.9(3)
C24 C25 C26 C27 0.0(3)
C25 C26 C27 C28 -0.4(3)
C26 C27 C28 C23 -0.1(3)
C24 C23 C28 C27 0.9(3)
P2 C23 C28 C27 -173.51(16)
C34 C29 C30 C31 -0.5(3)
P2 C29 C30 C31 -177.63(17)
C29 C30 C31 C32 0.6(3)
C30 C31 C32 C33 -0.3(3)
C31 C32 C33 C34 -0.1(3)
C32 C33 C34 C29 0.2(3)
C30 C29 C34 C33 0.1(3)
P2 C29 C34 C33 177.38(17)
C40 C35 C36 C37 0.3(3)
P2 C35 C36 C37 -175.54(17)
C35 C36 C37 C38 0.4(3)
C36 C37 C38 C39 -0.6(3)
C37 C38 C39 C40 0.1(3)
C38 C39 C40 C35 0.6(3)
C36 C35 C40 C39 -0.8(3)
P2 C35 C40 C39 175.18(16)
O2 C1 O1 Ru1 -2.1(2)
C2 C1 O1 Ru1 176.0(2)
O1 C1 O2 Ru1 1.97(19)
C2 C1 O2 Ru1 -176.1(2)
O4 C3 O3 Ru1 -5.33(18)
C4 C3 O3 Ru1 173.89(19)
O3 C3 O4 Ru1 5.7(2)
C4 C3 O4 Ru1 -173.58(17)
C18 C17 P1 C11 6.6(2)
C22 C17 P1 C11 -176.01(15)
C18 C17 P1 C5 -100.58(19)
C22 C17 P1 C5 76.78(17)
C18 C17 P1 Ru1 139.24(16)
C22 C17 P1 Ru1 -43.40(18)
C16 C11 P1 C17 82.44(18)
C12 C11 P1 C17 -101.73(19)
C16 C11 P1 C5 -173.89(17)
C12 C11 P1 C5 1.9(2)
C16 C11 P1 Ru1 -53.38(18)
C12 C11 P1 Ru1 122.45(17)
C10 C5 P1 C17 23.51(19)
C6 C5 P1 C17 -155.54(18)
C10 C5 P1 C11 -83.98(19)
C6 C5 P1 C11 96.98(18)
C10 C5 P1 Ru1 151.76(16)
C6 C5 P1 Ru1 -27.28(19)
C34 C29 P2 C23 158.71(16)
C30 C29 P2 C23 -24.12(19)
C34 C29 P2 C35 -96.48(17)
C30 C29 P2 C35 80.70(19)
C34 C29 P2 Ru1 27.13(19)
C30 C29 P2 Ru1 -155.69(14)
C24 C23 P2 C29 141.72(16)
C28 C23 P2 C29 -43.90(18)
C24 C23 P2 C35 36.10(18)
C28 C23 P2 C35 -149.52(17)
C24 C23 P2 Ru1 -79.56(17)
C28 C23 P2 Ru1 94.82(16)
C36 C35 P2 C29 -22.59(19)
C40 C35 P2 C29 161.54(17)
C36 C35 P2 C23 84.62(18)
C40 C35 P2 C23 -91.24(18)
C36 C35 P2 Ru1 -156.86(16)
C40 C35 P2 Ru1 27.27(18)
C1 O1 Ru1 O4 41.5(2)
C1 O1 Ru1 O2 1.20(12)
C1 O1 Ru1 O3 78.51(13)
C1 O1 Ru1 P2 174.89(12)
C1 O1 Ru1 P1 -84.18(12)
C1 O1 Ru1 C3 66.88(14)
C3 O4 Ru1 O1 39.1(2)
C3 O4 Ru1 O2 74.41(12)
C3 O4 Ru1 O3 -3.21(11)
C3 O4 Ru1 P2 -93.61(11)
C3 O4 Ru1 P1 164.06(11)
C3 O4 Ru1 C1 65.99(14)
C1 O2 Ru1 O1 -1.21(12)
C1 O2 Ru1 O4 -167.54(12)
C1 O2 Ru1 O3 -109.27(13)
C1 O2 Ru1 P2 -16.00(18)
C1 O2 Ru1 P1 94.17(12)
C1 O2 Ru1 C3 -138.30(13)
C3 O3 Ru1 O1 -162.48(12)
C3 O3 Ru1 O4 3.25(11)
C3 O3 Ru1 O2 -104.15(12)
C3 O3 Ru1 P2 101.33(11)
C3 O3 Ru1 P1 -28.77(18)
C3 O3 Ru1 C1 -132.65(12)
C29 P2 Ru1 O1 169.78(9)
C23 P2 Ru1 O1 41.53(8)
C35 P2 Ru1 O1 -69.46(8)
C29 P2 Ru1 O4 -25.43(9)
C23 P2 Ru1 O4 -153.68(8)
C35 P2 Ru1 O4 95.33(8)
C29 P2 Ru1 O2 -177.33(12)
C23 P2 Ru1 O2 54.42(12)
C35 P2 Ru1 O2 -56.57(12)
C29 P2 Ru1 O3 -86.12(9)
C23 P2 Ru1 O3 145.64(8)
C35 P2 Ru1 O3 34.65(8)
C29 P2 Ru1 P1 75.25(8)
C23 P2 Ru1 P1 -53.00(7)
C35 P2 Ru1 P1 -163.99(7)
C29 P2 Ru1 C3 -56.28(10)
C23 P2 Ru1 C3 175.47(9)
C35 P2 Ru1 C3 64.48(9)
C29 P2 Ru1 C1 172.93(10)
C23 P2 Ru1 C1 44.68(10)
C35 P2 Ru1 C1 -66.31(9)
C17 P1 Ru1 O1 -121.86(9)
C11 P1 Ru1 O1 5.94(9)
C5 P1 Ru1 O1 123.23(8)
C17 P1 Ru1 O4 75.13(9)
C11 P1 Ru1 O4 -157.07(9)
C5 P1 Ru1 O4 -39.78(8)
C17 P1 Ru1 O2 177.91(9)
C11 P1 Ru1 O2 -54.29(8)
C5 P1 Ru1 O2 63.00(8)
C17 P1 Ru1 O3 102.89(13)
C11 P1 Ru1 O3 -129.31(12)
C5 P1 Ru1 O3 -12.01(13)
C17 P1 Ru1 P2 -26.29(8)
C11 P1 Ru1 P2 101.51(8)
C5 P1 Ru1 P2 -141.20(7)
C17 P1 Ru1 C3 85.23(10)
C11 P1 Ru1 C3 -146.97(9)
C5 P1 Ru1 C3 -29.68(9)
C17 P1 Ru1 C1 -152.01(9)
C11 P1 Ru1 C1 -24.21(9)
C5 P1 Ru1 C1 93.09(9)
O3 C3 Ru1 O1 23.11(15)
O4 C3 Ru1 O1 -162.48(10)
O3 C3 Ru1 O4 -174.41(19)
O3 C3 Ru1 O2 75.71(12)
O4 C3 Ru1 O2 -109.88(12)
O4 C3 Ru1 O3 174.41(19)
O3 C3 Ru1 P2 -82.67(11)
O4 C3 Ru1 P2 91.74(11)
O3 C3 Ru1 P1 165.56(9)
O4 C3 Ru1 P1 -20.04(14)
O3 C3 Ru1 C1 54.01(13)
O4 C3 Ru1 C1 -131.58(12)
O2 C1 Ru1 O1 177.9(2)
O2 C1 Ru1 O4 16.50(16)
O1 C1 Ru1 O4 -161.42(11)
O1 C1 Ru1 O2 -177.9(2)
O2 C1 Ru1 O3 71.24(12)
O1 C1 Ru1 O3 -106.68(12)
O2 C1 Ru1 P2 171.70(10)
O1 C1 Ru1 P2 -6.23(14)
O2 C1 Ru1 P1 -85.27(12)
O1 C1 Ru1 P1 96.81(12)
O2 C1 Ru1 C3 47.26(14)
O1 C1 Ru1 C3 -130.67(12)
